data_7026537
loop_
_publ_author_name
'Dastgir, Sarim'
'Lavoie, Gino G.'

_publ_section_title
;
 Coordination study of a new class of imine imidazol-2-imine ligands to
 titanium(IV) and palladium(II).
;
_journal_issue 30
_journal_name_full 'Dalton transactions (Cambridge, England : 2003)'
_journal_page_first 6943
_journal_page_last 6946
_journal_paper_doi 10.1039/c0dt00498g
_journal_volume 39
_journal_year 2010
_chemical_formula_moiety 'C31 H37 N4, 2(C H2 Cl2), Cl'
_chemical_formula_sum 'C33 H41 Cl5 N4'
_chemical_formula_weight 670.95
_chemical_name_systematic
;
?
;
_space_group_IT_number 14
_symmetry_cell_setting monoclinic
_symmetry_space_group_name_Hall '-P 2ybc'
_symmetry_space_group_name_H-M 'P 1 21/c 1'
_atom_sites_solution_hydrogens geom
_atom_sites_solution_primary direct
_atom_sites_solution_secondary difmap
_audit_creation_method SHELXL-97
_cell_angle_alpha 90.00
_cell_angle_beta 90.3420(18)
_cell_angle_gamma 90.00
_cell_formula_units_Z 4
_cell_length_a 15.8893(8)
_cell_length_b 15.8157(5)
_cell_length_c 13.8555(9)
_cell_measurement_reflns_used 19493
_cell_measurement_temperature 150(1)
_cell_measurement_theta_max 25.0
_cell_measurement_theta_min 2.6
_cell_volume 3481.8(3)
_computing_cell_refinement 'Denzo-SMN (Otwinowski & Minor, 1997)'
_computing_data_collection 'Collect (Nonius B.V., 1997-2002)'
_computing_data_reduction Denzo-SMN
_computing_molecular_graphics 'PLATON (Spek, 2003)'
_computing_publication_material 'SHELXTL V6.1'
_computing_structure_refinement 'SHELXTL V6.1 (Sheldrick, 2008)'
_computing_structure_solution 'SIR-92 (Altomare et al., 1994)'
_diffrn_ambient_temperature 150(1)
_diffrn_detector_area_resol_mean 9
_diffrn_measured_fraction_theta_full 0.998
_diffrn_measured_fraction_theta_max 0.998
_diffrn_measurement_device_type 'Nonius KappaCCD'
_diffrn_measurement_method '\f scans and \w scans with \k offsets'
_diffrn_radiation_monochromator graphite
_diffrn_radiation_source 'fine-focus sealed tube'
_diffrn_radiation_type MoK\a
_diffrn_radiation_wavelength 0.71073
_diffrn_reflns_av_R_equivalents 0.0743
_diffrn_reflns_av_sigmaI/netI 0.0864
_diffrn_reflns_limit_h_max 18
_diffrn_reflns_limit_h_min -18
_diffrn_reflns_limit_k_max 17
_diffrn_reflns_limit_k_min -18
_diffrn_reflns_limit_l_max 16
_diffrn_reflns_limit_l_min -16
_diffrn_reflns_number 19493
_diffrn_reflns_theta_full 25.00
_diffrn_reflns_theta_max 25.00
_diffrn_reflns_theta_min 2.56
_exptl_absorpt_coefficient_mu 0.445
_exptl_absorpt_correction_T_max 0.989
_exptl_absorpt_correction_T_min 0.780
_exptl_absorpt_correction_type multi-scan
_exptl_absorpt_process_details
;
multi-scan from symmetry-related measurements
Sortav (Blessing 1995)
;
_exptl_crystal_colour colourless
_exptl_crystal_density_diffrn 1.280
_exptl_crystal_density_method 'not measured'
_exptl_crystal_description needle
_exptl_crystal_F_000 1408
_exptl_crystal_size_max 0.32
_exptl_crystal_size_mid 0.12
_exptl_crystal_size_min 0.12
_refine_diff_density_max 0.493
_refine_diff_density_min -0.362
_refine_diff_density_rms 0.071
_refine_ls_extinction_method none
_refine_ls_goodness_of_fit_ref 1.018
_refine_ls_hydrogen_treatment mixed
_refine_ls_matrix_type full
_refine_ls_number_parameters 392
_refine_ls_number_reflns 6120
_refine_ls_number_restraints 0
_refine_ls_restrained_S_all 1.018
_refine_ls_R_factor_all 0.1251
_refine_ls_R_factor_gt 0.0590
_refine_ls_shift/su_max 0.000
_refine_ls_shift/su_mean 0.000
_refine_ls_structure_factor_coef Fsqd
_refine_ls_weighting_details 'calc w=1/[\s^2^(Fo^2^)+(0.0896P)^2^] where P=(Fo^2^+2Fc^2^)/3'
_refine_ls_weighting_scheme calc
_refine_ls_wR_factor_gt 0.1379
_refine_ls_wR_factor_ref 0.1736
_reflns_number_gt 3435
_reflns_number_total 6120
_reflns_threshold_expression I>2\s(I)
_cod_data_source_file c0dt00498g.txt
_cod_data_source_block k09163a
_cod_depositor_comments
;
The following automatic conversions were performed:

'_symmetry_cell_setting' value 'Monoclinic' changed to 'monoclinic'
according to /home/saulius/struct/CIF-dictionaries/cif_core.dic
dictionary named 'cif_core.dic' version 2.4.2 from 2011-04-26.

Automatic conversion script
Id: cif_fix_values 1891 2012-01-12 08:04:46Z andrius 
;
_cod_original_sg_symbol_H-M 'P 21/c'
_cod_database_code 7026537

loop_
_symmetry_equiv_pos_as_xyz
'x, y, z'
'-x, y+1/2, -z+1/2'
'-x, -y, -z'
'x, -y-1/2, z-1/2'

loop_
_atom_site_label
_atom_site_type_symbol
_atom_site_fract_x
_atom_site_fract_y
_atom_site_fract_z
_atom_site_U_iso_or_equiv
_atom_site_adp_type
_atom_site_occupancy
_atom_site_symmetry_multiplicity
_atom_site_calc_flag
_atom_site_refinement_flags
N1 N 0.37568(18) 0.56102(16) 0.1745(2) 0.0301(7) Uani 1 1 d .
N2 N 0.45871(17) 0.49478(15) 0.2740(2) 0.0264(7) Uani 1 1 d .
N3 N 0.31977(17) 0.43545(15) 0.2417(2) 0.0273(7) Uani 1 1 d .
N4 N 0.26812(18) 0.30241(18) 0.2603(2) 0.0307(7) Uani 1 1 d .
H4N H 0.274(2) 0.249(2) 0.248(2) 0.033(10) Uiso 1 1 d .
C1 C 0.3828(2) 0.49035(19) 0.2290(2) 0.0268(8) Uani 1 1 d .
C2 C 0.4486(2) 0.6094(2) 0.1852(3) 0.0315(9) Uani 1 1 d .
H2A H 0.4598 0.6619 0.1546 0.038 Uiso 1 1 calc R
C3 C 0.5001(2) 0.56863(19) 0.2460(3) 0.0300(9) Uani 1 1 d .
H3A H 0.5545 0.5865 0.2664 0.036 Uiso 1 1 calc R
C4 C 0.3290(2) 0.35366(19) 0.2305(3) 0.0267(8) Uani 1 1 d .
C5 C 0.4031(2) 0.3111(2) 0.1840(3) 0.0341(9) Uani 1 1 d .
H5A H 0.4369 0.3533 0.1499 0.051 Uiso 1 1 calc R
H5B H 0.3830 0.2684 0.1380 0.051 Uiso 1 1 calc R
H5C H 0.4377 0.2838 0.2338 0.051 Uiso 1 1 calc R
C6 C 0.1954(2) 0.32809(19) 0.3142(3) 0.0301(9) Uani 1 1 d .
C7 C 0.1928(2) 0.3022(2) 0.4109(3) 0.0345(9) Uani 1 1 d .
C8 C 0.1210(3) 0.3234(2) 0.4634(3) 0.0462(11) Uani 1 1 d .
H8A H 0.1175 0.3075 0.5294 0.055 Uiso 1 1 calc R
C9 C 0.0554(3) 0.3668(2) 0.4211(3) 0.0510(11) Uani 1 1 d .
H9A H 0.0069 0.3800 0.4578 0.061 Uiso 1 1 calc R
C10 C 0.0598(3) 0.3917(2) 0.3248(3) 0.0478(11) Uani 1 1 d .
H10A H 0.0143 0.4218 0.2963 0.057 Uiso 1 1 calc R
C11 C 0.1311(2) 0.37244(19) 0.2697(3) 0.0332(9) Uani 1 1 d .
C12 C 0.2629(3) 0.2525(2) 0.4570(3) 0.0450(11) Uani 1 1 d .
H12A H 0.3167 0.2805 0.4444 0.068 Uiso 1 1 calc R
H12B H 0.2638 0.1953 0.4300 0.068 Uiso 1 1 calc R
H12C H 0.2538 0.2494 0.5269 0.068 Uiso 1 1 calc R
C13 C 0.1338(3) 0.3982(2) 0.1646(3) 0.0453(11) Uani 1 1 d .
H13A H 0.1590 0.3525 0.1266 0.068 Uiso 1 1 calc R
H13B H 0.1677 0.4496 0.1579 0.068 Uiso 1 1 calc R
H13C H 0.0765 0.4091 0.1412 0.068 Uiso 1 1 calc R
C14 C 0.3037(2) 0.58342(19) 0.1152(3) 0.0307(9) Uani 1 1 d .
C15 C 0.2959(2) 0.5473(2) 0.0237(3) 0.0322(9) Uani 1 1 d .
C16 C 0.2287(2) 0.5738(2) -0.0338(3) 0.0357(9) Uani 1 1 d .
H16A H 0.2217 0.5499 -0.0962 0.043 Uiso 1 1 calc R
C17 C 0.1717(2) 0.6343(2) -0.0024(3) 0.0366(9) Uani 1 1 d .
C18 C 0.1810(2) 0.6660(2) 0.0903(3) 0.0382(10) Uani 1 1 d .
H18A H 0.1413 0.7060 0.1132 0.046 Uiso 1 1 calc R
C19 C 0.2464(2) 0.6412(2) 0.1511(3) 0.0338(9) Uani 1 1 d .
C20 C 0.2532(3) 0.6742(2) 0.2526(3) 0.0444(11) Uani 1 1 d .
H20A H 0.2576 0.6265 0.2976 0.067 Uiso 1 1 calc R
H20B H 0.2032 0.7077 0.2678 0.067 Uiso 1 1 calc R
H20C H 0.3035 0.7097 0.2587 0.067 Uiso 1 1 calc R
C21 C 0.1010(3) 0.6643(3) -0.0668(3) 0.0502(11) Uani 1 1 d .
H21A H 0.0514 0.6767 -0.0275 0.075 Uiso 1 1 calc R
H21B H 0.0872 0.6201 -0.1138 0.075 Uiso 1 1 calc R
H21C H 0.1185 0.7156 -0.1009 0.075 Uiso 1 1 calc R
C22 C 0.3560(3) 0.4797(2) -0.0107(3) 0.0413(10) Uani 1 1 d .
H22A H 0.4137 0.5014 -0.0079 0.062 Uiso 1 1 calc R
H22B H 0.3419 0.4641 -0.0772 0.062 Uiso 1 1 calc R
H22C H 0.3513 0.4299 0.0310 0.062 Uiso 1 1 calc R
C23 C 0.4915(2) 0.43420(18) 0.3433(3) 0.0272(8) Uani 1 1 d .
C24 C 0.4483(2) 0.42187(19) 0.4297(3) 0.0284(8) Uani 1 1 d .
C25 C 0.4819(2) 0.3623(2) 0.4939(3) 0.0322(9) Uani 1 1 d .
H25A H 0.4534 0.3517 0.5527 0.039 Uiso 1 1 calc R
C26 C 0.5556(2) 0.31809(19) 0.4746(3) 0.0290(9) Uani 1 1 d .
C27 C 0.5976(2) 0.33500(19) 0.3892(3) 0.0298(9) Uani 1 1 d .
H27A H 0.6492 0.3068 0.3768 0.036 Uiso 1 1 calc R
C28 C 0.5664(2) 0.39212(19) 0.3211(2) 0.0276(8) Uani 1 1 d .
C29 C 0.3709(2) 0.4700(2) 0.4572(3) 0.0336(9) Uani 1 1 d .
H29A H 0.3642 0.4682 0.5275 0.050 Uiso 1 1 calc R
H29B H 0.3216 0.4443 0.4261 0.050 Uiso 1 1 calc R
H29C H 0.3763 0.5288 0.4362 0.050 Uiso 1 1 calc R
C30 C 0.5914(3) 0.2554(2) 0.5460(3) 0.0432(10) Uani 1 1 d .
H30A H 0.5769 0.2730 0.6117 0.065 Uiso 1 1 calc R
H30B H 0.6528 0.2534 0.5396 0.065 Uiso 1 1 calc R
H30C H 0.5678 0.1993 0.5332 0.065 Uiso 1 1 calc R
C31 C 0.6135(2) 0.4076(2) 0.2294(3) 0.0325(9) Uani 1 1 d .
H31A H 0.5734 0.4157 0.1762 0.049 Uiso 1 1 calc R
H31B H 0.6496 0.3589 0.2155 0.049 Uiso 1 1 calc R
H31C H 0.6484 0.4583 0.2365 0.049 Uiso 1 1 calc R
Cl1 Cl 0.28891(6) 0.11324(5) 0.20973(7) 0.0406(3) Uani 1 1 d .
Cl2 Cl 0.16841(8) 0.59939(7) 0.68321(9) 0.0625(4) Uani 1 1 d .
Cl3 Cl 0.17340(9) 0.58459(9) 0.47468(10) 0.0848(5) Uani 1 1 d .
C32 C 0.1655(3) 0.5301(3) 0.5847(3) 0.0575(12) Uani 1 1 d .
H32A H 0.1121 0.4978 0.5856 0.069 Uiso 1 1 calc R
H32B H 0.2125 0.4892 0.5903 0.069 Uiso 1 1 calc R
Cl4 Cl -0.00423(8) 0.37388(8) 0.70134(9) 0.0700(4) Uani 1 1 d .
Cl5 Cl 0.05938(9) 0.42578(8) 0.88912(10) 0.0800(4) Uani 1 1 d .
C33 C 0.0711(3) 0.3557(3) 0.7920(3) 0.0549(12) Uani 1 1 d .
H33A H 0.1281 0.3622 0.7646 0.066 Uiso 1 1 calc R
H33B H 0.0656 0.2969 0.8156 0.066 Uiso 1 1 calc R

loop_
_atom_site_aniso_label
_atom_site_aniso_U_11
_atom_site_aniso_U_22
_atom_site_aniso_U_33
_atom_site_aniso_U_23
_atom_site_aniso_U_13
_atom_site_aniso_U_12
N1 0.0272(18) 0.0282(15) 0.0349(19) 0.0039(13) -0.0064(14) -0.0031(13)
N2 0.0238(17) 0.0233(14) 0.0321(18) 0.0020(12) -0.0009(14) -0.0026(12)
N3 0.0255(18) 0.0216(15) 0.0348(18) 0.0013(12) -0.0037(14) -0.0033(12)
N4 0.0276(19) 0.0224(16) 0.042(2) -0.0016(13) 0.0029(15) 0.0003(13)
C1 0.030(2) 0.0236(17) 0.027(2) -0.0005(15) -0.0008(17) 0.0005(15)
C2 0.029(2) 0.0266(18) 0.038(2) 0.0020(16) -0.0012(18) -0.0062(16)
C3 0.027(2) 0.0282(18) 0.035(2) 0.0015(16) -0.0008(18) -0.0035(15)
C4 0.023(2) 0.0246(18) 0.033(2) 0.0004(15) -0.0049(17) -0.0006(15)
C5 0.028(2) 0.0309(19) 0.044(2) -0.0035(16) 0.0023(18) -0.0028(15)
C6 0.024(2) 0.0226(17) 0.043(3) -0.0013(16) 0.0027(18) -0.0036(15)
C7 0.029(2) 0.0255(18) 0.049(3) -0.0005(17) 0.0008(19) -0.0028(15)
C8 0.049(3) 0.049(2) 0.040(3) 0.0011(19) 0.008(2) -0.003(2)
C9 0.034(3) 0.055(3) 0.064(3) 0.002(2) 0.011(2) 0.013(2)
C10 0.029(3) 0.043(2) 0.071(3) 0.007(2) 0.003(2) 0.0023(18)
C11 0.026(2) 0.0267(18) 0.047(3) -0.0001(17) -0.0046(19) -0.0001(16)
C12 0.045(3) 0.042(2) 0.047(3) 0.0074(19) -0.004(2) 0.0002(19)
C13 0.036(3) 0.051(2) 0.049(3) 0.0047(19) -0.008(2) 0.0034(18)
C14 0.029(2) 0.0250(17) 0.038(2) 0.0086(16) -0.0057(18) -0.0047(15)
C15 0.032(2) 0.0285(18) 0.036(2) 0.0054(16) -0.0009(19) -0.0040(16)
C16 0.039(3) 0.036(2) 0.032(2) 0.0021(16) -0.005(2) -0.0091(17)
C17 0.030(2) 0.039(2) 0.040(3) 0.0115(18) -0.0068(19) -0.0032(17)
C18 0.030(2) 0.039(2) 0.046(3) 0.0067(18) 0.000(2) 0.0045(17)
C19 0.035(2) 0.0301(19) 0.036(2) 0.0045(16) -0.0025(19) -0.0043(17)
C20 0.049(3) 0.042(2) 0.042(3) 0.0017(18) -0.004(2) 0.0071(18)
C21 0.043(3) 0.060(3) 0.048(3) 0.005(2) -0.011(2) 0.007(2)
C22 0.048(3) 0.037(2) 0.039(2) 0.0034(17) -0.001(2) -0.0009(18)
C23 0.026(2) 0.0205(17) 0.035(2) 0.0011(15) -0.0031(17) -0.0016(15)
C24 0.028(2) 0.0244(17) 0.033(2) -0.0030(15) -0.0056(18) -0.0038(15)
C25 0.037(2) 0.0299(18) 0.030(2) -0.0034(15) 0.0015(18) -0.0022(16)
C26 0.033(2) 0.0253(17) 0.029(2) 0.0001(15) -0.0055(18) -0.0036(15)
C27 0.028(2) 0.0273(18) 0.034(2) -0.0007(16) -0.0041(18) 0.0007(15)
C28 0.028(2) 0.0239(17) 0.031(2) -0.0048(15) -0.0041(17) -0.0042(15)
C29 0.031(2) 0.0331(19) 0.037(2) -0.0060(16) 0.0019(18) -0.0007(16)
C30 0.048(3) 0.036(2) 0.046(3) 0.0087(18) -0.004(2) 0.0040(18)
C31 0.032(2) 0.0314(19) 0.035(2) -0.0017(16) 0.0007(18) -0.0001(16)
Cl1 0.0333(6) 0.0275(5) 0.0609(7) -0.0065(4) -0.0058(5) 0.0023(4)
Cl2 0.0466(8) 0.0711(7) 0.0696(9) -0.0060(6) -0.0102(6) 0.0049(5)
Cl3 0.0682(10) 0.1235(11) 0.0628(9) 0.0399(8) 0.0180(7) 0.0392(8)
C32 0.060(3) 0.061(3) 0.052(3) 0.008(2) 0.003(2) 0.015(2)
Cl4 0.0555(8) 0.0879(8) 0.0667(9) 0.0061(7) -0.0077(7) -0.0006(6)
Cl5 0.0890(11) 0.0780(8) 0.0729(10) -0.0125(7) -0.0008(8) -0.0150(7)
C33 0.042(3) 0.050(2) 0.073(3) 0.006(2) -0.003(2) 0.009(2)

loop_
_atom_type_symbol
_atom_type_description
_atom_type_scat_dispersion_real
_atom_type_scat_dispersion_imag
_atom_type_scat_source
C C 0.0033 0.0016 'International Tables Vol C Tables 4.2.6.8 and 6.1.1.4'
H H 0.0000 0.0000 'International Tables Vol C Tables 4.2.6.8 and 6.1.1.4'
Cl Cl 0.1484 0.1585 'International Tables Vol C Tables 4.2.6.8 and 6.1.1.4'
N N 0.0061 0.0033 'International Tables Vol C Tables 4.2.6.8 and 6.1.1.4'

loop_
_geom_angle_atom_site_label_1
_geom_angle_atom_site_label_2
_geom_angle_atom_site_label_3
_geom_angle
C1 N1 C2 109.0(3)
C1 N1 C14 125.6(3)
C2 N1 C14 125.4(3)
C1 N2 C3 109.5(3)
C1 N2 C23 125.8(3)
C3 N2 C23 124.6(3)
C4 N3 C1 122.7(3)
C4 N4 C6 125.3(3)
C4 N4 H4N 116(2)
C6 N4 H4N 118(2)
N3 C1 N1 123.3(3)
N3 C1 N2 129.6(3)
N1 C1 N2 106.6(3)
C3 C2 N1 107.9(3)
C3 C2 H2A 126.0
N1 C2 H2A 126.0
C2 C3 N2 106.9(3)
C2 C3 H3A 126.5
N2 C3 H3A 126.5
N3 C4 N4 118.8(3)
N3 C4 C5 125.5(3)
N4 C4 C5 115.7(3)
C4 C5 H5A 109.5
C4 C5 H5B 109.5
H5A C5 H5B 109.5
C4 C5 H5C 109.5
H5A C5 H5C 109.5
H5B C5 H5C 109.5
C11 C6 C7 123.3(3)
C11 C6 N4 120.4(3)
C7 C6 N4 116.2(3)
C8 C7 C6 117.2(3)
C8 C7 C12 120.5(4)
C6 C7 C12 122.3(3)
C9 C8 C7 121.0(4)
C9 C8 H8A 119.5
C7 C8 H8A 119.5
C8 C9 C10 120.4(4)
C8 C9 H9A 119.8
C10 C9 H9A 119.8
C9 C10 C11 120.4(4)
C9 C10 H10A 119.8
C11 C10 H10A 119.8
C6 C11 C10 117.7(4)
C6 C11 C13 122.7(3)
C10 C11 C13 119.6(3)
C7 C12 H12A 109.5
C7 C12 H12B 109.5
H12A C12 H12B 109.5
C7 C12 H12C 109.5
H12A C12 H12C 109.5
H12B C12 H12C 109.5
C11 C13 H13A 109.5
C11 C13 H13B 109.5
H13A C13 H13B 109.5
C11 C13 H13C 109.5
H13A C13 H13C 109.5
H13B C13 H13C 109.5
C19 C14 C15 122.7(3)
C19 C14 N1 118.5(3)
C15 C14 N1 118.7(3)
C16 C15 C14 117.4(3)
C16 C15 C22 121.1(3)
C14 C15 C22 121.5(3)
C17 C16 C15 121.8(3)
C17 C16 H16A 119.1
C15 C16 H16A 119.1
C18 C17 C16 118.3(3)
C18 C17 C21 120.7(4)
C16 C17 C21 121.1(4)
C17 C18 C19 122.4(4)
C17 C18 H18A 118.8
C19 C18 H18A 118.8
C14 C19 C18 117.4(3)
C14 C19 C20 121.3(3)
C18 C19 C20 121.3(3)
C19 C20 H20A 109.5
C19 C20 H20B 109.5
H20A C20 H20B 109.5
C19 C20 H20C 109.5
H20A C20 H20C 109.5
H20B C20 H20C 109.5
C17 C21 H21A 109.5
C17 C21 H21B 109.5
H21A C21 H21B 109.5
C17 C21 H21C 109.5
H21A C21 H21C 109.5
H21B C21 H21C 109.5
C15 C22 H22A 109.5
C15 C22 H22B 109.5
H22A C22 H22B 109.5
C15 C22 H22C 109.5
H22A C22 H22C 109.5
H22B C22 H22C 109.5
C24 C23 C28 123.0(3)
C24 C23 N2 118.9(3)
C28 C23 N2 118.1(3)
C23 C24 C25 116.8(3)
C23 C24 C29 123.8(3)
C25 C24 C29 119.4(3)
C26 C25 C24 122.3(3)
C26 C25 H25A 118.8
C24 C25 H25A 118.8
C27 C26 C25 118.5(3)
C27 C26 C30 120.2(3)
C25 C26 C30 121.3(3)
C26 C27 C28 122.0(3)
C26 C27 H27A 119.0
C28 C27 H27A 119.0
C27 C28 C23 117.3(3)
C27 C28 C31 120.2(3)
C23 C28 C31 122.5(3)
C24 C29 H29A 109.5
C24 C29 H29B 109.5
H29A C29 H29B 109.5
C24 C29 H29C 109.5
H29A C29 H29C 109.5
H29B C29 H29C 109.5
C26 C30 H30A 109.5
C26 C30 H30B 109.5
H30A C30 H30B 109.5
C26 C30 H30C 109.5
H30A C30 H30C 109.5
H30B C30 H30C 109.5
C28 C31 H31A 109.5
C28 C31 H31B 109.5
H31A C31 H31B 109.5
C28 C31 H31C 109.5
H31A C31 H31C 109.5
H31B C31 H31C 109.5
Cl2 C32 Cl3 111.6(2)
Cl2 C32 H32A 109.3
Cl3 C32 H32A 109.3
Cl2 C32 H32B 109.3
Cl3 C32 H32B 109.3
H32A C32 H32B 108.0
Cl4 C33 Cl5 111.7(2)
Cl4 C33 H33A 109.3
Cl5 C33 H33A 109.3
Cl4 C33 H33B 109.3
Cl5 C33 H33B 109.3
H33A C33 H33B 107.9

loop_
_geom_bond_atom_site_label_1
_geom_bond_atom_site_label_2
_geom_bond_distance
N1 C1 1.354(4)
N1 C2 1.396(4)
N1 C14 1.448(4)
N2 C1 1.356(4)
N2 C3 1.397(4)
N2 C23 1.450(4)
N3 C4 1.311(4)
N3 C1 1.338(4)
N4 C4 1.330(4)
N4 C6 1.438(4)
N4 H4N 0.86(3)
C2 C3 1.336(5)
C2 H2A 0.9500
C3 H3A 0.9500
C4 C5 1.504(5)
C5 H5A 0.9800
C5 H5B 0.9800
C5 H5C 0.9800
C6 C11 1.382(5)
C6 C7 1.401(5)
C7 C8 1.397(5)
C7 C12 1.503(5)
C8 C9 1.377(6)
C8 H8A 0.9500
C9 C10 1.394(6)
C9 H9A 0.9500
C10 C11 1.403(5)
C10 H10A 0.9500
C11 C13 1.512(5)
C12 H12A 0.9800
C12 H12B 0.9800
C12 H12C 0.9800
C13 H13A 0.9800
C13 H13B 0.9800
C13 H13C 0.9800
C14 C19 1.385(5)
C14 C15 1.396(5)
C15 C16 1.392(5)
C15 C22 1.512(5)
C16 C17 1.389(5)
C16 H16A 0.9500
C17 C18 1.386(5)
C17 C21 1.507(5)
C18 C19 1.389(5)
C18 H18A 0.9500
C19 C20 1.503(5)
C20 H20A 0.9800
C20 H20B 0.9800
C20 H20C 0.9800
C21 H21A 0.9800
C21 H21B 0.9800
C21 H21C 0.9800
C22 H22A 0.9800
C22 H22B 0.9800
C22 H22C 0.9800
C23 C24 1.397(5)
C23 C28 1.400(5)
C24 C25 1.399(5)
C24 C29 1.498(5)
C25 C26 1.391(5)
C25 H25A 0.9500
C26 C27 1.388(5)
C26 C30 1.509(5)
C27 C28 1.395(5)
C27 H27A 0.9500
C28 C31 1.498(5)
C29 H29A 0.9800
C29 H29B 0.9800
C29 H29C 0.9800
C30 H30A 0.9800
C30 H30B 0.9800
C30 H30C 0.9800
C31 H31A 0.9800
C31 H31B 0.9800
C31 H31C 0.9800
Cl2 C32 1.752(4)
Cl3 C32 1.756(4)
C32 H32A 0.9900
C32 H32B 0.9900
Cl4 C33 1.754(4)
Cl5 C33 1.755(4)
C33 H33A 0.9900
C33 H33B 0.9900

loop_
_geom_hbond_atom_site_label_D
_geom_hbond_atom_site_label_H
_geom_hbond_atom_site_label_A
_geom_hbond_distance_DH
_geom_hbond_distance_HA
_geom_hbond_distance_DA
_geom_hbond_angle_DHA
N4 H4N Cl1 0.86(3) 2.23(3) 3.091(3) 178(3)
